data_7026995
loop_
_publ_author_name
'Dervisi, Athanasia'
'Edwards, Peter G.'
'Newman, Paul D.'
'Tooze, Robert P.'
'Coles, Simon J.'
'Hursthouse, Michael B.'

_publ_section_title
;
 Palladium diphenyl-2-pyridylphosphine complexes
;
_journal_issue 22
_journal_name_full 'Journal of the Chemical Society, Dalton Transactions'
_journal_page_first 3771
_journal_paper_doi 10.1039/a805102j
_journal_year 1998
_chemical_formula_moiety Pd2(mu-Ph2Ppy)2(OAc)2
_chemical_formula_sum 'C19.25 H14 Cl0.5 F3 N O2 P Pd'
_chemical_formula_weight 503.41
_space_group_IT_number 4
_symmetry_space_group_name_Hall 'P 2yb'
_symmetry_space_group_name_H-M 'P 1 21 1'
_atom_sites_solution_hydrogens geom
_atom_sites_solution_primary direct
_atom_sites_solution_secondary difmap
_audit_creation_method SHELXL
_cell_angle_alpha 90.00
_cell_angle_beta 108.53(10)
_cell_angle_gamma 90.00
_cell_formula_units_Z 8
_cell_length_a 12.413(9)
_cell_length_b 20.703(10)
_cell_length_c 15.580(9)
_cell_measurement_reflns_used 250
_cell_measurement_temperature 120(2)
_cell_volume 3796(5)
_computing_cell_refinement 'REFINE in MADNES'
_computing_data_collection 'MADNES (Pflugrath, 1989)'
_computing_data_reduction ABSURD
_computing_molecular_graphics SNPI
_computing_structure_refinement 'SHELXL-92 (Sheldrick, 1993)'
_computing_structure_solution 'SHELXS-86 (Sheldrick, 1990)'
_diffrn_ambient_temperature 120(2)
_diffrn_measurement_device 'FAST TV Area Detector'
_diffrn_measurement_method 'Phi Scans'
_diffrn_radiation_monochromator graphite
_diffrn_radiation_source 'Nonius FR571 rotating anode'
_diffrn_radiation_type MoK\a
_diffrn_radiation_wavelength 0.71069
_diffrn_reflns_av_R_equivalents 0.0689
_diffrn_reflns_av_sigmaI/netI 0.0681
_diffrn_reflns_limit_h_max 13
_diffrn_reflns_limit_h_min -13
_diffrn_reflns_limit_k_max 21
_diffrn_reflns_limit_k_min -22
_diffrn_reflns_limit_l_max 18
_diffrn_reflns_limit_l_min -18
_diffrn_reflns_number 16331
_diffrn_reflns_theta_max 25.03
_diffrn_reflns_theta_min 1.84
_exptl_absorpt_coefficient_mu 1.176
_exptl_absorpt_correction_type DIFABS
_exptl_crystal_colour red
_exptl_crystal_density_diffrn 1.762
_exptl_crystal_description block
_exptl_crystal_F_000 1992
_exptl_crystal_size_max 0.2
_exptl_crystal_size_mid 0.2
_exptl_crystal_size_min 0.11
_refine_diff_density_max 1.436
_refine_diff_density_min -0.874
_refine_diff_density_rms 0.138
_refine_ls_abs_structure_details 'Flack H D (1983), Acta Cryst. A39, 876-881'
_refine_ls_abs_structure_Flack 0.02(3)
_refine_ls_extinction_method none
_refine_ls_goodness_of_fit_all 1.059
_refine_ls_goodness_of_fit_obs 1.092
_refine_ls_hydrogen_treatment 'Riding model'
_refine_ls_matrix_type fullcycle
_refine_ls_number_parameters 1000
_refine_ls_number_reflns 9628
_refine_ls_number_restraints 1
_refine_ls_restrained_S_all 1.081
_refine_ls_restrained_S_obs 1.092
_refine_ls_R_factor_all 0.0472
_refine_ls_R_factor_obs 0.0438
_refine_ls_shift/esd_max -0.071
_refine_ls_shift/esd_mean 0.013
_refine_ls_structure_factor_coef Fsqd
_refine_ls_weighting_details 'w=1/[\s^2^(Fo^2^)+(0.0598P)^2^+0.0000P] where P=(Fo^2^+2Fc^2^)/3'
_refine_ls_weighting_scheme calc
_refine_ls_wR_factor_all 0.1112
_refine_ls_wR_factor_obs 0.1078
_reflns_number_observed 8930
_reflns_number_total 9636
_reflns_observed_criterion >2sigma(I)
_cod_data_source_file 805102jsup1.cif
_cod_data_source_block 2
_cod_depositor_comments
;
The following automatic conversions were performed:

'_cell_measurement_temperature' value '120(2)K' was changed to
'120(2)' - the value should be numeric and without a unit designator.

Automatic conversion script
Id: cif_fix_values 1891 2012-01-12 08:04:46Z andrius 

The following automatic conversions were performed:

'_refine_ls_weighting_scheme' value 'calc
w=1/[\s^2^(Fo^2^)+(0.0598P)^2^+0.0000P] where P=(Fo^2^+2Fc^2^)/3' was
changed to 'calc'. New tag '_refine_ls_weighting_details' was
created. The value of the new tag was set to
'w=1/[\s^2^(Fo^2^)+(0.0598P)^2^+0.0000P] where P=(Fo^2^+2Fc^2^)/3'.

Automatic conversion script
Id: cif_fix_values 3143 2015-03-26 13:38:13Z robertas 
;
_cod_original_cell_volume 3796.3(40)
_cod_original_sg_symbol_H-M P2(1)
_cod_original_formula_sum 'C19.25 H14 Cl0.50 F3 N O2 P Pd'
_cod_database_code 7026995

loop_
_symmetry_equiv_pos_as_xyz
'x, y, z'
'-x, y+1/2, -z'

loop_
_atom_site_aniso_label
_atom_site_aniso_U_11
_atom_site_aniso_U_22
_atom_site_aniso_U_33
_atom_site_aniso_U_23
_atom_site_aniso_U_13
_atom_site_aniso_U_12
Cl1 0.071(2) 0.069(2) 0.0358(13) 0.0008(13) 0.0063(13) -0.020(2)
Cl2 0.057(2) 0.049(2) 0.075(2) 0.000(2) 0.011(2) 0.0135(14)
C80 0.069(7) 0.037(6) 0.030(5) -0.007(5) -0.002(5) 0.004(5)
F1 0.035(3) 0.011(3) 0.061(3) 0.005(2) 0.015(3) 0.000(2)
F2 0.055(4) 0.046(4) 0.023(2) -0.004(2) 0.010(3) -0.023(3)
F3 0.030(3) 0.026(3) 0.056(3) 0.000(2) 0.024(3) -0.003(2)
F4 0.117(8) 0.121(8) 0.161(9) -0.079(7) 0.070(7) -0.094(7)
F5 0.120(8) 0.119(8) 0.149(9) 0.066(7) 0.028(7) -0.035(6)
F6 0.059(6) 0.053(6) 0.400(20) -0.025(8) 0.111(9) -0.014(4)
F7 0.129(7) 0.058(5) 0.066(4) -0.006(4) 0.073(5) 0.019(4)
F8 0.035(3) 0.024(3) 0.062(3) 0.007(3) 0.023(3) 0.005(2)
F9 0.029(3) 0.052(4) 0.090(5) 0.019(4) 0.010(3) 0.006(3)
F10 0.051(4) 0.061(5) 0.096(5) 0.026(4) 0.053(4) 0.026(3)
F11 0.059(4) 0.072(5) 0.049(4) 0.003(3) 0.008(3) 0.038(4)
F12 0.040(4) 0.022(4) 0.128(6) -0.018(3) 0.011(4) 0.008(3)
Pd1 0.0168(3) 0.0303(4) 0.0330(4) 0.0146(3) 0.0063(3) -0.0039(3)
Pd2 0.0144(3) 0.0144(4) 0.0211(3) 0.0011(3) 0.0075(2) 0.0003(2)
Pd3 0.0174(3) 0.0161(4) 0.0201(3) 0.0025(3) 0.0104(3) 0.0021(3)
Pd4 0.0152(3) 0.0154(4) 0.0250(3) 0.0023(3) 0.0097(3) 0.0012(2)
P1 0.0167(11) 0.0220(14) 0.0240(11) 0.0025(9) 0.0053(9) -0.0008(9)
P2 0.0174(11) 0.0149(12) 0.0186(10) 0.0011(9) 0.0070(9) 0.0014(8)
P3 0.0179(11) 0.0182(13) 0.0259(11) 0.0021(10) 0.0100(9) 0.0006(9)
P4 0.0173(11) 0.0144(13) 0.0233(11) 0.0011(9) 0.0106(9) 0.0013(9)
O1 0.016(3) 0.014(3) 0.042(3) -0.001(3) 0.007(3) 0.005(3)
O2 0.020(3) 0.039(4) 0.033(3) -0.008(3) 0.014(3) -0.004(3)
O3 0.040(4) 0.056(5) 0.072(5) 0.027(4) 0.023(4) 0.014(4)
O4 0.076(7) 0.069(7) 0.100(7) -0.029(6) 0.005(6) -0.009(5)
O5 0.021(3) 0.023(3) 0.015(3) 0.001(2) 0.006(2) 0.000(2)
O6 0.033(4) 0.045(4) 0.038(3) 0.012(3) 0.020(3) 0.010(3)
O7 0.019(3) 0.019(3) 0.030(3) 0.006(3) 0.009(2) 0.006(3)
O8 0.022(3) 0.021(4) 0.033(3) 0.007(2) 0.014(3) 0.003(2)
N1 0.021(4) 0.015(4) 0.027(3) 0.001(3) 0.012(3) -0.002(3)
N2 0.030(4) 0.022(4) 0.025(4) 0.005(3) 0.014(3) 0.004(3)
N3 0.012(3) 0.017(4) 0.027(3) 0.007(3) 0.008(3) -0.002(3)
N4 0.018(4) 0.025(4) 0.021(3) 0.002(3) 0.008(3) 0.002(3)
C1 0.037(5) 0.020(6) 0.041(5) -0.006(4) 0.015(4) -0.004(4)
C2 0.043(6) 0.010(5) 0.051(6) -0.005(4) -0.005(5) 0.017(4)
C3 0.036(6) 0.023(6) 0.055(6) -0.001(5) 0.014(5) 0.017(4)
C4 0.022(5) 0.032(6) 0.035(5) 0.003(4) 0.006(4) 0.011(4)
C5 0.016(4) 0.024(5) 0.026(4) 0.000(4) 0.010(4) -0.002(3)
C6 0.009(4) 0.014(4) 0.027(4) 0.002(3) 0.004(3) -0.001(3)
C7 0.026(5) 0.024(5) 0.032(5) -0.001(4) 0.011(4) 0.000(4)
C8 0.024(5) 0.035(6) 0.042(5) 0.003(4) 0.017(4) 0.005(4)
C9 0.017(5) 0.052(7) 0.038(5) 0.003(5) -0.001(4) 0.001(4)
C10 0.016(4) 0.032(6) 0.034(5) 0.004(4) -0.002(4) -0.005(4)
C11 0.013(4) 0.030(5) 0.030(4) 0.000(4) 0.008(4) 0.000(3)
C12 0.020(4) 0.016(5) 0.028(4) -0.002(4) 0.009(4) 0.006(3)
C13 0.020(5) 0.027(5) 0.043(5) 0.013(4) 0.009(4) -0.005(4)
C14 0.028(5) 0.029(6) 0.047(6) -0.015(5) 0.017(4) -0.001(4)
C15 0.033(5) 0.042(7) 0.035(5) -0.009(5) 0.013(4) 0.008(4)
C16 0.038(6) 0.042(7) 0.031(5) 0.007(5) 0.014(4) 0.001(5)
C17 0.029(5) 0.016(5) 0.035(5) -0.003(4) 0.010(4) 0.003(4)
C18 0.028(6) 0.101(11) 0.050(7) 0.026(7) 0.013(5) 0.039(6)
C19 0.026(5) 0.062(7) 0.020(4) -0.006(5) 0.015(4) -0.014(5)
C20 0.027(5) 0.030(5) 0.039(5) 0.001(4) 0.016(4) -0.005(4)
C21 0.050(6) 0.025(6) 0.025(5) 0.000(4) 0.018(4) -0.014(4)
C22 0.038(5) 0.014(5) 0.018(4) 0.002(3) 0.008(4) -0.003(4)
C23 0.024(5) 0.022(5) 0.035(5) -0.006(4) 0.002(4) -0.004(4)
C24 0.020(4) 0.019(5) 0.015(4) 0.004(3) 0.008(3) -0.004(4)
C25 0.019(4) 0.016(5) 0.021(4) -0.005(3) 0.009(3) -0.003(3)
C26 0.043(6) 0.023(6) 0.031(5) 0.003(4) 0.016(4) 0.011(4)
C27 0.051(6) 0.021(5) 0.047(6) 0.007(5) 0.023(5) 0.018(5)
C28 0.040(6) 0.033(7) 0.040(5) -0.010(5) 0.023(5) 0.014(4)
C29 0.035(5) 0.025(6) 0.022(4) 0.002(4) 0.012(4) 0.002(4)
C30 0.026(5) 0.021(5) 0.018(4) -0.003(4) -0.002(4) 0.000(4)
C31 0.026(5) 0.012(5) 0.020(4) 0.001(3) 0.003(4) -0.004(3)
C32 0.028(5) 0.021(5) 0.017(4) 0.006(4) 0.012(4) 0.016(4)
C33 0.017(5) 0.023(5) 0.035(5) 0.002(4) 0.006(4) 0.002(4)
C34 0.017(4) 0.050(7) 0.024(4) 0.003(5) 0.001(4) -0.007(4)
C35 0.035(5) 0.022(5) 0.022(4) -0.003(4) 0.002(4) -0.008(4)
C36 0.024(5) 0.029(5) 0.024(4) 0.000(4) 0.010(4) 0.004(4)
C37 0.022(4) 0.017(5) 0.016(4) 0.007(3) 0.005(3) 0.003(3)
C38 0.032(5) 0.012(5) 0.040(5) 0.003(4) 0.024(4) -0.007(4)
C40 0.021(5) 0.028(5) 0.032(5) 0.013(4) 0.010(4) 0.004(4)
C41 0.038(5) 0.014(5) 0.037(5) 0.007(4) 0.017(4) 0.002(4)
C42 0.033(5) 0.017(5) 0.022(4) -0.001(4) 0.006(4) -0.008(4)
C43 0.026(5) 0.027(6) 0.026(4) 0.008(4) 0.011(4) 0.004(4)
C44 0.016(4) 0.024(5) 0.014(3) 0.004(3) 0.011(3) 0.000(3)
C45 0.020(4) 0.010(5) 0.039(5) -0.006(4) 0.010(4) 0.003(3)
C46 0.025(5) 0.018(5) 0.029(4) -0.006(4) 0.012(4) 0.002(3)
C47 0.031(5) 0.024(5) 0.043(5) -0.003(5) 0.000(4) 0.002(4)
C48 0.017(5) 0.026(6) 0.078(8) -0.020(5) 0.001(5) -0.004(4)
C49 0.025(5) 0.029(6) 0.088(8) -0.010(6) 0.036(6) -0.006(4)
C50 0.022(5) 0.023(5) 0.048(5) -0.001(4) 0.013(4) -0.002(4)
C51 0.015(4) 0.012(4) 0.019(4) 0.003(3) 0.007(3) 0.003(3)
C52 0.024(5) 0.021(5) 0.032(5) -0.002(4) 0.011(4) -0.004(4)
C53 0.036(5) 0.026(6) 0.031(5) 0.008(4) 0.007(4) -0.011(4)
C54 0.049(6) 0.032(6) 0.020(4) 0.009(4) 0.015(4) -0.003(4)
C55 0.045(6) 0.033(6) 0.022(4) -0.003(4) 0.017(4) -0.003(4)
C56 0.028(5) 0.021(5) 0.032(4) 0.008(4) 0.009(4) 0.001(4)
C57 0.036(5) 0.015(5) 0.015(4) 0.008(3) 0.003(4) 0.007(4)
C58 0.053(6) 0.014(5) 0.038(5) 0.003(4) 0.022(5) 0.014(4)
C59 0.031(5) 0.022(5) 0.028(5) 0.004(4) 0.014(4) -0.005(4)
C60 0.032(5) 0.023(6) 0.053(6) -0.019(5) 0.019(5) -0.009(4)
C61 0.050(6) 0.013(5) 0.042(5) -0.013(4) 0.016(5) -0.008(4)
C62 0.027(5) 0.025(5) 0.023(4) 0.002(4) 0.013(4) 0.004(4)
C63 0.033(5) 0.029(5) 0.024(4) 0.002(4) 0.013(4) 0.010(4)
C64 0.030(5) 0.010(5) 0.023(4) -0.004(3) 0.011(4) -0.009(4)
C65 0.057(7) 0.027(6) 0.037(5) 0.009(5) 0.017(5) 0.013(5)
C66 0.052(6) 0.024(6) 0.041(5) 0.011(4) 0.025(5) 0.005(5)
C67 0.034(6) 0.036(6) 0.033(5) 0.006(4) 0.010(4) -0.003(4)
C68 0.097(9) 0.019(6) 0.071(7) 0.014(5) 0.056(7) 0.012(6)
C69 0.065(7) 0.032(6) 0.050(6) 0.010(5) 0.041(6) 0.013(5)
C70 0.012(4) 0.027(5) 0.016(4) -0.006(3) 0.006(3) -0.003(3)
C71 0.021(5) 0.036(6) 0.032(5) -0.005(5) 0.018(4) -0.006(4)
C72 0.024(5) 0.042(7) 0.035(5) 0.012(4) 0.014(4) 0.009(4)
C73 0.029(5) 0.045(7) 0.026(5) 0.000(5) -0.007(4) 0.007(5)
C74 0.016(5) 0.056(7) 0.027(5) 0.008(5) 0.006(4) -0.006(4)
C75 0.034(5) 0.029(6) 0.024(4) 0.003(4) 0.011(4) -0.004(4)
C76 0.016(4) 0.021(5) 0.018(4) -0.005(3) 0.004(3) 0.001(3)
C77 0.021(5) 0.032(6) 0.018(4) -0.001(4) 0.009(4) -0.001(4)

loop_
_atom_site_label
_atom_site_type_symbol
_atom_site_fract_x
_atom_site_fract_y
_atom_site_fract_z
_atom_site_U_iso_or_equiv
_atom_site_thermal_displace_type
_atom_site_occupancy
_atom_site_calc_flag
_atom_site_refinement_flags
Cl1 Cl -0.2682(3) 0.3866(2) -0.6759(2) 0.0613(8) Uani 1 d .
Cl2 Cl -0.2101(2) 0.3083(2) 0.1901(2) 0.0624(8) Uani 1 d .
C80 C -0.2701(10) 0.3815(5) -0.7891(6) 0.049(3) Uani 1 d .
F1 F -0.0659(4) 0.5149(2) -0.4568(4) 0.0357(13) Uani 1 d .
F2 F 0.0330(5) 0.4690(3) -0.3337(3) 0.0421(15) Uani 1 d .
F3 F 0.0647(4) 0.4464(3) -0.4563(4) 0.0347(13) Uani 1 d .
F4 F -0.7322(8) 0.0796(5) -0.4560(7) 0.127(4) Uani 1 d .
F5 F -0.6828(9) 0.0745(5) -0.3259(7) 0.133(4) Uani 1 d .
F6 F -0.8184(7) 0.1329(4) -0.3961(11) 0.162(6) Uani 1 d .
F7 F -0.2528(7) 0.1281(3) 0.1824(4) 0.074(2) Uani 1 d .
F8 F -0.2228(4) 0.1770(3) 0.0686(4) 0.0388(13) Uani 1 d .
F9 F -0.3534(5) 0.1063(3) 0.0498(5) 0.059(2) Uani 1 d .
F10 F 0.5516(5) -0.1922(3) 0.0189(5) 0.063(2) Uani 1 d .
F11 F 0.5221(5) -0.2101(3) 0.1434(4) 0.062(2) Uani 1 d .
F12 F 0.4251(5) -0.2587(3) 0.0249(5) 0.067(2) Uani 1 d .
Pd1 Pd -0.45241(5) 0.25244(7) -0.41013(4) 0.0271(2) Uani 1 d .
Pd2 Pd -0.31113(5) 0.34005(7) -0.41999(4) 0.01621(15) Uani 1 d .
Pd3 Pd 0.02632(5) 0.00080(7) 0.05869(4) 0.0168(2) Uani 1 d .
Pd4 Pd 0.17370(5) -0.08383(7) 0.05215(4) 0.0178(2) Uani 1 d .
P1 P -0.5547(2) 0.29944(12) -0.53605(14) 0.0212(5) Uani 1 d .
P2 P -0.1904(2) 0.26049(12) -0.36225(13) 0.0166(5) Uani 1 d .
P3 P 0.2888(2) -0.00236(12) 0.11257(13) 0.0199(5) Uani 1 d .
P4 P -0.0644(2) -0.04572(12) -0.07125(14) 0.0173(5) Uani 1 d .
O1 O -0.1860(4) 0.4165(3) -0.4079(4) 0.0245(13) Uani 1 d .
O2 O -0.0912(5) 0.3566(3) -0.4796(4) 0.0295(15) Uani 1 d .
O3 O -0.5772(6) 0.1670(4) -0.4293(5) 0.055(2) Uani 1 d .
O4 O -0.6411(8) 0.2131(5) -0.3242(7) 0.087(3) Uani 1 d .
O5 O -0.0987(4) 0.0774(3) 0.0549(3) 0.0198(13) Uani 1 d .
O6 O -0.1734(5) 0.0164(3) 0.1406(4) 0.036(2) Uani 1 d .
O7 O 0.3007(4) -0.1582(3) 0.0670(4) 0.0222(13) Uani 1 d .
O8 O 0.3960(5) -0.1029(3) -0.0102(4) 0.0242(14) Uani 1 d .
N1 N -0.4384(5) 0.4080(3) -0.4839(4) 0.020(2) Uani 1 d .
N2 N -0.3417(6) 0.2130(4) -0.2894(4) 0.024(2) Uani 1 d .
N3 N 0.0514(5) -0.1546(3) -0.0136(4) 0.0181(14) Uani 1 d .
N4 N 0.1310(5) 0.0395(3) 0.1841(4) 0.021(2) Uani 1 d .
C1 C -0.4182(8) 0.4729(4) -0.4736(6) 0.032(2) Uani 1 d .
H1 H -0.3449(8) 0.4874(4) -0.4439(6) 0.038 Uiso 1 calc R
C2 C -0.5043(8) 0.5173(4) -0.5063(7) 0.040(2) Uani 1 d .
H2 H -0.4887(8) 0.5612(4) -0.4983(7) 0.048 Uiso 1 calc R
C3 C -0.6129(8) 0.4969(4) -0.5506(6) 0.038(2) Uani 1 d .
H3 H -0.6712(8) 0.5268(4) -0.5724(6) 0.045 Uiso 1 calc R
C4 C -0.6352(7) 0.4306(4) -0.5629(6) 0.030(2) Uani 1 d .
H4 H -0.7085(7) 0.4159(4) -0.5925(6) 0.037 Uiso 1 calc R
C5 C -0.5466(6) 0.3870(4) -0.5302(5) 0.021(2) Uani 1 d .
C6 C -0.7079(6) 0.2877(4) -0.5628(5) 0.017(2) Uani 1 d .
C7 C -0.7556(7) 0.2991(4) -0.4958(6) 0.027(2) Uani 1 d .
H7 H -0.7087(7) 0.3080(4) -0.4373(6) 0.032 Uiso 1 calc R
C8 C -0.8727(7) 0.2977(4) -0.5139(6) 0.032(2) Uani 1 d .
H8 H -0.9044(7) 0.3070(4) -0.4686(6) 0.038 Uiso 1 calc R
C9 C -0.9422(7) 0.2822(5) -0.6014(6) 0.038(2) Uani 1 d .
H9 H -1.0206(7) 0.2817(5) -0.6141(6) 0.045 Uiso 1 calc R
C10 C -0.8969(7) 0.2676(4) -0.6693(6) 0.029(2) Uani 1 d .
H10 H -0.9439(7) 0.2560(4) -0.7266(6) 0.035 Uiso 1 calc R
C11 C -0.7789(6) 0.2706(4) -0.6501(5) 0.024(2) Uani 1 d .
H11 H -0.7471(6) 0.2613(4) -0.6952(5) 0.029 Uiso 1 calc R
C12 C -0.5257(6) 0.2771(4) -0.6403(5) 0.021(2) Uani 1 d .
C13 C -0.4804(7) 0.2151(4) -0.6438(6) 0.030(2) Uani 1 d .
H13 H -0.4611(7) 0.1884(4) -0.5932(6) 0.036 Uiso 1 calc R
C14 C -0.4650(7) 0.1946(4) -0.7232(6) 0.033(2) Uani 1 d .
H14 H -0.4350(7) 0.1538(4) -0.7263(6) 0.040 Uiso 1 calc R
C15 C -0.4944(7) 0.2348(5) -0.7989(6) 0.036(2) Uani 1 d .
H15 H -0.4837(7) 0.2209(5) -0.8523(6) 0.043 Uiso 1 calc R
C16 C -0.5388(8) 0.2947(5) -0.7947(6) 0.037(2) Uani 1 d .
H16 H -0.5597(8) 0.3210(5) -0.8458(6) 0.044 Uiso 1 calc R
C17 C -0.5527(7) 0.3159(4) -0.7165(5) 0.026(2) Uani 1 d .
H17 H -0.5807(7) 0.3573(4) -0.7140(5) 0.032 Uiso 1 calc R
C18 C -0.6334(9) 0.1739(7) -0.3843(8) 0.060(3) Uani 1 d .
C19 C -0.7198(8) 0.1167(5) -0.3897(6) 0.034(2) Uani 1 d .
C20 C -0.3782(7) 0.1832(4) -0.2274(6) 0.031(2) Uani 1 d .
H20 H -0.4551(7) 0.1844(4) -0.2333(6) 0.037 Uiso 1 calc R
C21 C -0.3032(8) 0.1501(4) -0.1538(6) 0.032(2) Uani 1 d .
H21 H -0.3312(8) 0.1287(4) -0.1129(6) 0.038 Uiso 1 calc R
C22 C -0.1907(8) 0.1491(4) -0.1421(5) 0.024(2) Uani 1 d .
H22 H -0.1407(8) 0.1263(4) -0.0945(5) 0.028 Uiso 1 calc R
C23 C -0.1513(8) 0.1835(4) -0.2039(6) 0.029(2) Uani 1 d .
H23 H -0.0739(8) 0.1863(4) -0.1957(6) 0.035 Uiso 1 calc R
C24 C -0.2277(7) 0.2129(4) -0.2759(5) 0.018(2) Uani 1 d .
C25 C -0.1784(7) 0.2008(4) -0.4450(5) 0.018(2) Uani 1 d .
C26 C -0.1548(8) 0.1359(4) -0.4226(6) 0.032(2) Uani 1 d .
H26 H -0.1452(8) 0.1213(4) -0.3642(6) 0.038 Uiso 1 calc R
C27 C -0.1459(8) 0.0926(4) -0.4904(6) 0.038(2) Uani 1 d .
H27 H -0.1260(8) 0.0498(4) -0.4755(6) 0.046 Uiso 1 calc R
C28 C -0.1658(8) 0.1128(5) -0.5754(6) 0.035(2) Uani 1 d .
H28 H -0.1659(8) 0.0833(5) -0.6204(6) 0.042 Uiso 1 calc R
C29 C -0.1863(7) 0.1779(4) -0.5968(5) 0.027(2) Uani 1 d .
H29 H -0.1931(7) 0.1923(4) -0.6548(5) 0.032 Uiso 1 calc R
C30 C -0.1966(7) 0.2206(4) -0.5335(5) 0.024(2) Uani 1 d .
H30 H -0.2159(7) 0.2633(4) -0.5497(5) 0.028 Uiso 1 calc R
C31 C -0.0479(7) 0.2855(4) -0.2988(5) 0.020(2) Uani 1 d .
C32 C 0.0507(7) 0.2598(4) -0.3089(5) 0.021(2) Uani 1 d .
H32 H 0.0461(7) 0.2271(4) -0.3508(5) 0.026 Uiso 1 calc R
C33 C 0.1552(7) 0.2827(4) -0.2569(6) 0.026(2) Uani 1 d .
H33 H 0.2210(7) 0.2652(4) -0.2637(6) 0.031 Uiso 1 calc R
C34 C 0.1632(7) 0.3324(5) -0.1938(5) 0.031(2) Uani 1 d .
H34 H 0.2341(7) 0.3477(5) -0.1591(5) 0.038 Uiso 1 calc R
C35 C 0.0656(7) 0.3586(4) -0.1831(5) 0.028(2) Uani 1 d .
H35 H 0.0712(7) 0.3917(4) -0.1415(5) 0.034 Uiso 1 calc R
C36 C -0.0372(7) 0.3365(4) -0.2327(5) 0.025(2) Uani 1 d .
H36 H -0.1022(7) 0.3540(4) -0.2244(5) 0.030 Uiso 1 calc R
C37 C -0.1075(7) 0.4042(4) -0.4392(5) 0.019(2) Uani 1 d .
C38 C -0.0188(7) 0.4589(4) -0.4204(6) 0.025(2) Uani 1 d .
C40 C 0.0727(7) -0.2171(4) -0.0082(5) 0.027(2) Uani 1 d .
H40 H 0.1452(7) -0.2311(4) 0.0250(5) 0.032 Uiso 1 calc R
C41 C -0.0095(7) -0.2636(4) -0.0505(6) 0.029(2) Uani 1 d .
H41 H 0.0068(7) -0.3075(4) -0.0440(6) 0.034 Uiso 1 calc R
C42 C -0.1129(7) -0.2423(4) -0.1008(5) 0.024(2) Uani 1 d .
H42 H -0.1685(7) -0.2719(4) -0.1307(5) 0.029 Uiso 1 calc R
C43 C -0.1374(7) -0.1758(4) -0.1086(5) 0.026(2) Uani 1 d .
H43 H -0.2091(7) -0.1609(4) -0.1423(5) 0.031 Uiso 1 calc R
C44 C -0.0533(6) -0.1339(4) -0.0655(5) 0.017(2) Uani 1 d .
C45 C -0.2174(7) -0.0336(4) -0.1107(6) 0.023(2) Uani 1 d .
C46 C -0.2780(7) -0.0113(4) -0.1967(5) 0.024(2) Uani 1 d .
H46 H -0.2398(7) -0.0014(4) -0.2376(5) 0.028 Uiso 1 calc R
C47 C -0.3947(7) -0.0038(4) -0.2219(6) 0.035(2) Uani 1 d .
H47 H -0.4342(7) 0.0129(4) -0.2786(6) 0.043 Uiso 1 calc R
C48 C -0.4529(8) -0.0210(4) -0.1629(8) 0.044(3) Uani 1 d .
H48 H -0.5316(8) -0.0175(4) -0.1811(8) 0.052 Uiso 1 calc R
C49 C -0.3959(8) -0.0429(4) -0.0791(8) 0.043(3) Uani 1 d .
H49 H -0.4351(8) -0.0535(4) -0.0392(8) 0.052 Uiso 1 calc R
C50 C -0.2762(7) -0.0495(4) -0.0522(6) 0.031(2) Uani 1 d .
H50 H -0.2371(7) -0.0648(4) 0.0054(6) 0.037 Uiso 1 calc R
C51 C -0.0174(6) -0.0258(4) -0.1671(5) 0.015(2) Uani 1 d .
C52 C 0.0426(7) 0.0311(4) -0.1646(6) 0.025(2) Uani 1 d .
H52 H 0.0594(7) 0.0577(4) -0.1139(6) 0.030 Uiso 1 calc R
C53 C 0.0776(7) 0.0485(4) -0.2382(6) 0.032(2) Uani 1 d .
H53 H 0.1170(7) 0.0870(4) -0.2365(6) 0.038 Uiso 1 calc R
C54 C 0.0550(8) 0.0102(4) -0.3113(5) 0.032(2) Uani 1 d .
H54 H 0.0790(8) 0.0224(4) -0.3597(5) 0.039 Uiso 1 calc R
C55 C -0.0046(8) -0.0481(4) -0.3155(5) 0.032(2) Uani 1 d .
H55 H -0.0212(8) -0.0744(4) -0.3665(5) 0.038 Uiso 1 calc R
C56 C -0.0379(7) -0.0653(4) -0.2425(5) 0.027(2) Uani 1 d .
H56 H -0.0751(7) -0.1044(4) -0.2437(5) 0.032 Uiso 1 calc R
C57 C -0.1641(7) 0.0658(4) 0.0983(5) 0.023(2) Uani 1 d .
C58 C -0.2466(8) 0.1219(4) 0.1036(6) 0.033(2) Uani 1 d .
C59 C 0.2467(7) 0.0416(4) 0.1995(6) 0.026(2) Uani 1 d .
C60 C 0.3166(8) 0.0755(4) 0.2688(6) 0.035(2) Uani 1 d .
H60 H 0.3934(8) 0.0792(4) 0.2749(6) 0.042 Uiso 1 calc R
C61 C 0.2726(8) 0.1055(4) 0.3321(6) 0.035(2) Uani 1 d .
H61 H 0.3197(8) 0.1280(4) 0.3815(6) 0.042 Uiso 1 calc R
C62 C 0.1593(7) 0.1004(4) 0.3185(5) 0.023(2) Uani 1 d .
H62 H 0.1288(7) 0.1192(4) 0.3598(5) 0.028 Uiso 1 calc R
C63 C 0.0889(7) 0.0680(4) 0.2451(5) 0.028(2) Uani 1 d .
H63 H 0.0115(7) 0.0655(4) 0.2372(5) 0.033 Uiso 1 calc R
C64 C 0.3039(7) 0.0617(4) 0.0366(5) 0.021(2) Uani 1 d .
C65 C 0.3563(9) 0.0501(5) -0.0279(6) 0.040(3) Uani 1 d .
H65 H 0.3856(9) 0.0092(5) -0.0311(6) 0.048 Uiso 1 calc R
C66 C 0.3666(8) 0.0960(4) -0.0865(6) 0.037(2) Uani 1 d .
H66 H 0.4076(8) 0.0871(4) -0.1258(6) 0.044 Uiso 1 calc R
C67 C 0.3174(8) 0.1552(5) -0.0886(6) 0.035(2) Uani 1 d .
H67 H 0.3228(8) 0.1866(5) -0.1298(6) 0.042 Uiso 1 calc R
C68 C 0.2594(10) 0.1673(5) -0.0276(7) 0.056(3) Uani 1 d .
H68 H 0.2241(10) 0.2070(5) -0.0279(7) 0.067 Uiso 1 calc R
C69 C 0.2544(9) 0.1210(5) 0.0325(7) 0.044(3) Uani 1 d .
H69 H 0.2152(9) 0.1301(5) 0.0730(7) 0.052 Uiso 1 calc R
C70 C 0.4309(6) -0.0281(4) 0.1802(5) 0.018(2) Uani 1 d .
C71 C 0.4366(7) -0.0796(4) 0.2396(5) 0.027(2) Uani 1 d .
H71 H 0.3701(7) -0.0995(4) 0.2412(5) 0.033 Uiso 1 calc R
C72 C 0.5389(7) -0.1007(5) 0.2950(6) 0.033(2) Uani 1 d .
H72 H 0.5421(7) -0.1354(5) 0.3337(6) 0.039 Uiso 1 calc R
C73 C 0.6404(8) -0.0702(5) 0.2942(6) 0.038(2) Uani 1 d .
H73 H 0.7101(8) -0.0839(5) 0.3333(6) 0.045 Uiso 1 calc R
C74 C 0.6352(7) -0.0212(5) 0.2362(6) 0.033(2) Uani 1 d .
H74 H 0.7020(7) -0.0024(5) 0.2333(6) 0.040 Uiso 1 calc R
C75 C 0.5293(7) 0.0021(5) 0.1798(5) 0.029(2) Uani 1 d .
H75 H 0.5263(7) 0.0376(5) 0.1425(5) 0.034 Uiso 1 calc R
C76 C 0.3818(6) -0.1471(4) 0.0342(5) 0.018(2) Uani 1 d .
C77 C 0.4708(7) -0.2030(4) 0.0553(5) 0.023(2) Uani 1 d .

loop_
_atom_type_symbol
_atom_type_description
_atom_type_scat_dispersion_real
_atom_type_scat_dispersion_imag
_atom_type_scat_source
C C 0.0033 0.0016 'International Tables Vol C Tables 4.2.6.8 and 6.1.1.4'
H H 0.0000 0.0000 'International Tables Vol C Tables 4.2.6.8 and 6.1.1.4'
N N 0.0061 0.0033 'International Tables Vol C Tables 4.2.6.8 and 6.1.1.4'
O O 0.0106 0.0060 'International Tables Vol C Tables 4.2.6.8 and 6.1.1.4'
P P 0.1023 0.0942 'International Tables Vol C Tables 4.2.6.8 and 6.1.1.4'
Pd Pd -0.9988 1.0072 'International Tables Vol C Tables 4.2.6.8 and 6.1.1.4'
F F 0.0171 0.0103 'International Tables Vol C Tables 4.2.6.8 and 6.1.1.4'
Cl Cl 0.1484 0.1585 'International Tables Vol C Tables 4.2.6.8 and 6.1.1.4'

loop_
_geom_angle_atom_site_label_1
_geom_angle_atom_site_label_2
_geom_angle_atom_site_label_3
_geom_angle
_geom_angle_site_symmetry_3
Cl1 C80 Cl2 111.3(6) 1_554
N2 Pd1 P1 174.7(2) .
N2 Pd1 O3 92.2(3) .
P1 Pd1 O3 92.9(2) .
N2 Pd1 Pd2 93.6(2) .
P1 Pd1 Pd2 81.11(9) .
O3 Pd1 Pd2 168.4(2) .
N1 Pd2 O1 87.9(2) .
N1 Pd2 P2 173.6(2) .
O1 Pd2 P2 97.6(2) .
N1 Pd2 Pd1 94.4(2) .
O1 Pd2 Pd1 171.92(15) .
P2 Pd2 Pd1 80.62(8) .
N4 Pd3 P4 173.3(2) .
N4 Pd3 O5 88.4(2) .
P4 Pd3 O5 98.0(2) .
N4 Pd3 Pd4 93.4(2) .
P4 Pd3 Pd4 80.03(9) .
O5 Pd3 Pd4 175.46(13) .
N3 Pd4 O7 86.9(2) .
N3 Pd4 P3 174.0(2) .
O7 Pd4 P3 98.4(2) .
N3 Pd4 Pd3 94.6(2) .
O7 Pd4 Pd3 171.64(14) .
P3 Pd4 Pd3 80.47(8) .
C5 P1 C6 100.5(4) .
C5 P1 C12 105.8(4) .
C6 P1 C12 104.3(4) .
C5 P1 Pd1 113.0(3) .
C6 P1 Pd1 114.1(3) .
C12 P1 Pd1 117.3(3) .
C31 P2 C25 107.2(4) .
C31 P2 C24 100.6(3) .
C25 P2 C24 104.4(4) .
C31 P2 Pd2 115.3(3) .
C25 P2 Pd2 114.4(3) .
C24 P2 Pd2 113.5(3) .
C70 P3 C64 107.9(4) .
C70 P3 C59 99.7(4) .
C64 P3 C59 103.3(4) .
C70 P3 Pd4 113.4(3) .
C64 P3 Pd4 117.5(2) .
C59 P3 Pd4 113.2(3) .
C51 P4 C45 105.4(4) .
C51 P4 C44 103.2(3) .
C45 P4 C44 102.0(3) .
C51 P4 Pd3 117.0(2) .
C45 P4 Pd3 115.1(3) .
C44 P4 Pd3 112.5(2) .
C37 O1 Pd2 116.2(4) .
C18 O3 Pd1 109.9(9) .
C57 O5 Pd3 115.1(4) .
C76 O7 Pd4 117.8(4) .
C1 N1 C5 118.9(7) .
C1 N1 Pd2 121.2(6) .
C5 N1 Pd2 119.7(5) .
C20 N2 C24 117.4(6) .
C20 N2 Pd1 123.2(6) .
C24 N2 Pd1 119.2(4) .
C40 N3 C44 118.7(5) .
C40 N3 Pd4 123.2(4) .
C44 N3 Pd4 118.0(4) .
C63 N4 C59 118.5(5) .
C63 N4 Pd3 123.2(4) .
C59 N4 Pd3 117.9(4) .
N1 C1 C2 121.4(8) .
C3 C2 C1 120.2(8) .
C2 C3 C4 119.4(8) .
C5 C4 C3 119.1(8) .
N1 C5 C4 121.0(8) .
N1 C5 P1 111.7(6) .
C4 C5 P1 127.2(6) .
C7 C6 C11 119.1(7) .
C7 C6 P1 118.1(6) .
C11 C6 P1 122.6(6) .
C6 C7 C8 121.2(8) .
C7 C8 C9 118.9(8) .
C10 C9 C8 121.5(8) .
C9 C10 C11 118.7(8) .
C10 C11 C6 120.6(8) .
C17 C12 C13 119.1(7) .
C17 C12 P1 123.5(6) .
C13 C12 P1 117.3(6) .
C14 C13 C12 119.2(8) .
C13 C14 C15 120.1(8) .
C16 C15 C14 120.2(8) .
C17 C16 C15 120.3(9) .
C16 C17 C12 121.1(8) .
O3 C18 O4 137.5(14) .
O3 C18 C19 114.2(12) .
O4 C18 C19 108.0(10) .
F6 C19 F4 103.8(10) .
F6 C19 F5 110.2(10) .
F4 C19 F5 98.1(11) .
F6 C19 C18 115.9(10) .
F4 C19 C18 113.8(8) .
F5 C19 C18 113.3(8) .
N2 C20 C21 121.7(7) .
C22 C21 C20 120.4(7) .
C21 C22 C23 118.0(8) .
C24 C23 C22 119.3(8) .
C23 C24 N2 123.0(7) .
C23 C24 P2 124.7(6) .
N2 C24 P2 112.2(5) .
C30 C25 C26 119.2(7) .
C30 C25 P2 118.6(6) .
C26 C25 P2 122.2(6) .
C25 C26 C27 118.9(8) .
C28 C27 C26 120.5(8) .
C27 C28 C29 120.2(8) .
C30 C29 C28 120.5(8) .
C29 C30 C25 120.4(8) .
C32 C31 C36 118.2(7) .
C32 C31 P2 125.0(6) .
C36 C31 P2 116.8(6) .
C33 C32 C31 120.1(8) .
C32 C33 C34 120.5(8) .
C35 C34 C33 120.1(8) .
C36 C35 C34 120.2(8) .
C35 C36 C31 120.8(8) .
O2 C37 O1 130.1(7) .
O2 C37 C38 117.8(7) .
O1 C37 C38 112.1(6) .
F2 C38 F1 107.6(6) .
F2 C38 F3 105.5(6) .
F1 C38 F3 106.3(5) .
F2 C38 C37 113.5(6) .
F1 C38 C37 111.5(6) .
F3 C38 C37 112.1(6) .
N3 C40 C41 122.7(7) .
C42 C41 C40 117.7(8) .
C41 C42 C43 120.7(8) .
C44 C43 C42 118.0(8) .
C43 C44 N3 122.0(7) .
C43 C44 P4 125.3(6) .
N3 C44 P4 112.6(5) .
C50 C45 C46 118.6(8) .
C50 C45 P4 117.4(6) .
C46 C45 P4 123.9(6) .
C47 C46 C45 120.5(8) .
C46 C47 C48 120.2(9) .
C49 C48 C47 120.4(9) .
C48 C49 C50 119.8(9) .
C45 C50 C49 120.5(9) .
C56 C51 C52 118.5(7) .
C56 C51 P4 122.9(6) .
C52 C51 P4 118.6(6) .
C51 C52 C53 120.0(8) .
C54 C53 C52 120.6(8) .
C53 C54 C55 120.8(8) .
C56 C55 C54 118.4(8) .
C55 C56 C51 121.7(8) .
O5 C57 O6 129.9(7) .
O5 C57 C58 116.0(6) .
O6 C57 C58 114.1(7) .
F7 C58 F8 113.6(6) .
F7 C58 F9 105.9(7) .
F8 C58 F9 104.5(6) .
F7 C58 C57 111.7(6) .
F8 C58 C57 112.2(7) .
F9 C58 C57 108.4(6) .
C60 C59 N4 121.7(7) .
C60 C59 P3 125.9(7) .
N4 C59 P3 112.4(5) .
C59 C60 C61 119.6(9) .
C62 C61 C60 117.8(8) .
C61 C62 C63 121.5(8) .
N4 C63 C62 120.7(7) .
C69 C64 C65 115.6(8) .
C69 C64 P3 123.1(7) .
C65 C64 P3 121.0(7) .
C66 C65 C64 122.5(9) .
C65 C66 C67 120.6(9) .
C66 C67 C68 118.2(9) .
C69 C68 C67 119.6(9) .
C68 C69 C64 123.3(9) .
C75 C70 C71 119.4(8) .
C75 C70 P3 124.2(6) .
C71 C70 P3 116.2(6) .
C72 C71 C70 120.4(8) .
C71 C72 C73 120.4(8) .
C74 C73 C72 119.4(8) .
C73 C74 C75 120.7(8) .
C70 C75 C74 119.6(8) .
O8 C76 O7 130.2(6) .
O8 C76 C77 117.7(6) .
O7 C76 C77 112.1(6) .
F12 C77 F10 107.2(6) .
F12 C77 F11 106.7(6) .
F10 C77 F11 106.5(6) .
F12 C77 C76 112.4(6) .
F10 C77 C76 111.7(6) .
F11 C77 C76 112.0(6) .

loop_
_geom_bond_atom_site_label_1
_geom_bond_atom_site_label_2
_geom_bond_distance
_geom_bond_site_symmetry_2
Cl1 C80 1.760(10) .
Cl2 C80 1.764(11) 1_556
C80 Cl2 1.764(11) 1_554
F1 C38 1.340(8) .
F2 C38 1.316(9) .
F3 C38 1.350(8) .
F4 C19 1.256(12) .
F5 C19 1.293(12) .
F6 C19 1.242(12) .
F7 C58 1.262(9) .
F8 C58 1.337(9) .
F9 C58 1.363(10) .
F10 C77 1.317(8) .
F11 C77 1.326(8) .
F12 C77 1.306(9) .
Pd1 N2 2.110(7) .
Pd1 P1 2.197(3) .
Pd1 O3 2.307(8) .
Pd1 Pd2 2.5613(14) .
Pd2 N1 2.114(7) .
Pd2 O1 2.183(6) .
Pd2 P2 2.216(2) .
Pd3 N4 2.130(7) .
Pd3 P4 2.201(3) .
Pd3 O5 2.207(6) .
Pd3 Pd4 2.5584(14) .
Pd4 N3 2.125(7) .
Pd4 O7 2.163(5) .
Pd4 P3 2.217(3) .
P1 C5 1.817(8) .
P1 C6 1.828(7) .
P1 C12 1.832(8) .
P2 C31 1.805(8) .
P2 C25 1.825(7) .
P2 C24 1.841(7) .
P3 C70 1.823(8) .
P3 C64 1.826(8) .
P3 C59 1.839(9) .
P4 C51 1.815(7) .
P4 C45 1.818(8) .
P4 C44 1.831(8) .
O1 C37 1.247(8) .
O2 C37 1.220(8) .
O3 C18 1.143(12) .
O4 C18 1.267(14) .
O5 C57 1.234(8) .
O6 C57 1.241(8) .
O7 C76 1.286(8) .
O8 C76 1.194(8) .
N1 C1 1.367(11) .
N1 C5 1.378(10) .
N2 C20 1.340(10) .
N2 C24 1.363(8) .
N3 C40 1.319(8) .
N3 C44 1.363(7) .
N4 C63 1.356(8) .
N4 C59 1.380(9) .
C1 C2 1.378(12) .
C2 C3 1.371(13) .
C3 C4 1.402(13) .
C4 C5 1.387(11) .
C6 C7 1.375(11) .
C6 C11 1.410(11) .
C7 C8 1.390(11) .
C8 C9 1.400(12) .
C9 C10 1.380(12) .
C10 C11 1.401(11) .
C12 C17 1.384(11) .
C12 C13 1.409(12) .
C13 C14 1.376(12) .
C14 C15 1.395(13) .
C15 C16 1.366(12) .
C16 C17 1.357(12) .
C18 C19 1.58(2) .
C20 C21 1.404(9) .
C21 C22 1.349(12) .
C22 C23 1.405(12) .
C23 C24 1.361(12) .
C25 C30 1.387(11) .
C25 C26 1.396(12) .
C26 C27 1.416(12) .
C27 C28 1.335(12) .
C28 C29 1.392(13) .
C29 C30 1.360(11) .
C31 C32 1.388(11) .
C31 C36 1.451(11) .
C32 C33 1.377(11) .
C33 C34 1.405(12) .
C34 C35 1.385(12) .
C35 C36 1.345(12) .
C37 C38 1.541(11) .
C40 C41 1.404(11) .
C41 C42 1.347(12) .
C42 C43 1.408(12) .
C43 C44 1.359(11) .
C45 C50 1.376(12) .
C45 C46 1.391(11) .
C46 C47 1.385(12) .
C47 C48 1.384(14) .
C48 C49 1.350(14) .
C49 C50 1.417(12) .
C51 C56 1.386(11) .
C51 C52 1.388(11) .
C52 C53 1.397(11) .
C53 C54 1.343(12) .
C54 C55 1.407(12) .
C55 C56 1.375(11) .
C57 C58 1.569(11) .
C59 C60 1.348(12) .
C60 C61 1.414(12) .
C61 C62 1.358(13) .
C62 C63 1.373(12) .
C64 C69 1.366(13) .
C64 C65 1.380(12) .
C65 C66 1.352(12) .
C66 C67 1.366(13) .
C67 C68 1.385(13) .
C68 C69 1.356(13) .
C70 C75 1.374(11) .
C70 C71 1.398(12) .
C71 C72 1.362(12) .
C72 C73 1.412(13) .
C73 C74 1.347(13) .
C74 C75 1.414(12) .
C76 C77 1.560(11) .
